data_4321081
loop_
_publ_author_name
'Michael Gerken'
'Peter Kolb'
'Andreas Wegner'
'H\'el\`ene P. A. Mercier'
'Horst Borrmann'
'David A. Dixon'
'Gary J. Schrobilgen'

_publ_section_title
;
 Tetrachloro- and Tetrabromoarsonium(V) Cations: Raman and 75As, 19F NMR
 Spectroscopic Characterization and X-ray Crystal Structures of
 [AsCl4][As(OTeF5)6] and [AsBr4][AsF(OTeF5)5]
;
_journal_name_full 'Inorganic Chemistry'
_journal_page_first 2813
_journal_page_last 2824
_journal_paper_doi 10.1021/ic000118g
_journal_volume 39
_journal_year 2000
_chemical_formula_sum 'As2 Cl4 F30 O6 Te6'
_chemical_formula_weight 1723.24
_chemical_name_systematic
; 
 ? 
;
_space_group_IT_number 148
_symmetry_cell_setting trigonal
_symmetry_space_group_name_Hall '-R 3'
_symmetry_space_group_name_H-M 'R -3 :H'
_atom_sites_solution_hydrogens geom
_atom_sites_solution_primary direct
_atom_sites_solution_secondary difmap
_audit_creation_method SHELXL
_cell_angle_alpha 90.00
_cell_angle_beta 90.00
_cell_angle_gamma 120.00
_cell_formula_units_Z 6
_cell_length_a 9.8741(14)
_cell_length_b 9.8741(14)
_cell_length_c 55.301(11)
_cell_measurement_temperature 150(2)
_cell_volume 4669.4(13)
_computing_structure_refinement 'SHELXL-93 (Sheldrick, 1993)'
_computing_structure_solution 'SHELXS-86 (Sheldrick, 1990)'
_diffrn_ambient_temperature 150(2)
_diffrn_radiation_monochromator graphite
_diffrn_radiation_source 'fine-focus sealed tube'
_diffrn_radiation_type MoK\a
_diffrn_radiation_wavelength 0.71073
_diffrn_reflns_av_R_equivalents 0.0777
_diffrn_reflns_av_sigmaI/netI 0.0405
_diffrn_reflns_limit_h_max 13
_diffrn_reflns_limit_h_min -13
_diffrn_reflns_limit_k_max 13
_diffrn_reflns_limit_k_min -12
_diffrn_reflns_limit_l_max 69
_diffrn_reflns_limit_l_min -72
_diffrn_reflns_number 10828
_diffrn_reflns_theta_max 28.00
_diffrn_reflns_theta_min 2.80
_exptl_absorpt_coefficient_mu 8.205
_exptl_crystal_density_diffrn 3.677
_exptl_crystal_F_000 4584
_refine_diff_density_max 1.222
_refine_diff_density_min -1.863
_refine_diff_density_rms 0.241
_refine_ls_extinction_method none
_refine_ls_goodness_of_fit_all 2.184
_refine_ls_goodness_of_fit_obs 2.189
_refine_ls_matrix_type full
_refine_ls_number_parameters 152
_refine_ls_number_reflns 2516
_refine_ls_number_restraints 8
_refine_ls_restrained_S_all 2.180
_refine_ls_restrained_S_obs 2.185
_refine_ls_R_factor_all 0.0443
_refine_ls_R_factor_obs 0.0438
_refine_ls_shift/esd_max -0.009
_refine_ls_shift/esd_mean 0.001
_refine_ls_structure_factor_coef Fsqd
_refine_ls_weighting_details 'w=1/[\s^2^(Fo^2^)+(0.0465P)^2^+0.0000P] where P=(Fo^2^+2Fc^2^)/3'
_refine_ls_weighting_scheme calc
_refine_ls_wR_factor_all 0.1447
_refine_ls_wR_factor_obs 0.1444
_reflns_number_observed 2498
_reflns_number_total 2516
_reflns_observed_criterion >2sigma(I)
_cod_data_source_file ic000118g_2.cif
_cod_data_source_block As2Cl4F30O6Te6(-123C)
_cod_depositor_comments
;
The following automatic conversions were performed:

'_refine_ls_weighting_scheme' value 'calc
w=1/[\s^2^(Fo^2^)+(0.0465P)^2^+0.0000P] where P=(Fo^2^+2Fc^2^)/3' was
changed to 'calc'. New tag '_refine_ls_weighting_details' was
created. The value of the new tag was set to
'w=1/[\s^2^(Fo^2^)+(0.0465P)^2^+0.0000P] where P=(Fo^2^+2Fc^2^)/3'.

Automatic conversion script
Id: cif_fix_values 3143 2015-03-26 13:38:13Z robertas 
;
_cod_original_sg_symbol_H-M 'R -3'
_cod_database_code 4321081

loop_
_symmetry_equiv_pos_as_xyz
'x, y, z'
'-y, x-y, z'
'-x+y, -x, z'
'x+2/3, y+1/3, z+1/3'
'-y+2/3, x-y+1/3, z+1/3'
'-x+y+2/3, -x+1/3, z+1/3'
'x+1/3, y+2/3, z+2/3'
'-y+1/3, x-y+2/3, z+2/3'
'-x+y+1/3, -x+2/3, z+2/3'
'-x, -y, -z'
'y, -x+y, -z'
'x-y, x, -z'
'-x+2/3, -y+1/3, -z+1/3'
'y+2/3, -x+y+1/3, -z+1/3'
'x-y+2/3, x+1/3, -z+1/3'
'-x+1/3, -y+2/3, -z+2/3'
'y+1/3, -x+y+2/3, -z+2/3'
'x-y+1/3, x+2/3, -z+2/3'

loop_
_atom_site_aniso_label
_atom_site_aniso_U_11
_atom_site_aniso_U_22
_atom_site_aniso_U_33
_atom_site_aniso_U_23
_atom_site_aniso_U_13
_atom_site_aniso_U_12
As1 0.0203(3) 0.0203(3) 0.0173(4) 0.000 0.000 0.0102(2)
Cl1 0.0292(7) 0.0479(10) 0.0289(7) -0.0059(7) -0.0077(6) 0.0246(7)
Cl2 0.0347(9) 0.0347(9) 0.0180(10) 0.000 0.000 0.0174(4)
As2 0.0119(4) 0.0119(4) 0.0119(5) 0.000 0.000 0.0060(2)
O1 0.016(2) 0.017(2) 0.016(2) -0.0025(13) -0.0003(13) 0.0092(14)
Te1 0.0166(2) 0.0148(2) 0.0173(2) -0.00374(11) -0.00192(11) 0.00735(15)
F1 0.037(2) 0.041(2) 0.034(2) -0.017(2) -0.017(2) 0.031(2)
F3 0.037(2) 0.024(2) 0.023(2) 0.0007(14) 0.009(2) 0.014(2)
F5 0.030(2) 0.025(2) 0.032(2) -0.0147(15) -0.001(2) 0.013(2)
As3 0.0168(4) 0.0168(4) 0.0120(5) 0.000 0.000 0.0084(2)
Te2 0.0249(3) 0.0337(3) 0.0267(3) 0.0065(2) -0.00413(14) 0.0155(2)
F6 0.059(4) 0.048(3) 0.087(5) -0.005(3) 0.007(3) 0.003(3)
F7 0.098(7) 0.103(7) 0.117(7) -0.041(6) 0.039(5) 0.031(6)
F9 0.102(6) 0.147(9) 0.083(5) -0.064(6) 0.011(5) 0.051(7)
F10 0.080(6) 0.133(8) 0.126(7) 0.054(6) -0.036(5) 0.059(5)
F2 0.025(2) 0.041(2) 0.037(2) -0.018(2) -0.013(2) 0.020(2)
F8 0.059(4) 0.098(6) 0.182(9) -0.036(6) -0.054(5) 0.056(5)
F4 0.049(3) 0.017(2) 0.039(2) 0.0031(15) 0.014(2) 0.011(2)

loop_
_atom_site_label
_atom_site_type_symbol
_atom_site_fract_x
_atom_site_fract_y
_atom_site_fract_z
_atom_site_U_iso_or_equiv
_atom_site_thermal_displace_type
_atom_site_occupancy
_atom_site_calc_flag
_atom_site_refinement_flags
_atom_site_disorder_group
As1 As -0.3333 0.3333 0.07210(2) 0.0193(2) Uani 1 d S .
Cl1 Cl -0.1401(2) 0.3311(2) 0.08488(3) 0.0329(4) Uani 1 d . .
Cl2 Cl -0.3333 0.3333 0.03493(4) 0.0291(6) Uani 1 d S .
As2 As 0.0000 0.0000 0.0000 0.0119(3) Uani 1 d S .
O1 O 0.1467(5) 0.1552(5) 0.01838(7) 0.0159(7) Uani 1 d . .
Te1 Te 0.16528(4) 0.31708(4) 0.037381(6) 0.0165(2) Uani 1 d . .
F1 F -0.0042(5) 0.3193(5) 0.02556(7) 0.0322(9) Uani 1 d . .
F3 F 0.0456(5) 0.1847(5) 0.06151(6) 0.0282(8) Uani 1 d . .
F5 F 0.1952(5) 0.4783(5) 0.05711(7) 0.0296(8) Uani 1 d . .
As3 As 0.3333 0.6667 0.1667 0.0152(3) Uani 1 d SD .
O2C O 0.2411(19) 0.6865(22) 0.1402(2) 0.025(2) Uiso 0.25 d PD .
O2A O 0.1750(17) 0.6967(21) 0.1583(2) 0.025(2) Uiso 0.25 d PD .
O2B O 0.1707(18) 0.6353(17) 0.1481(3) 0.025(2) Uiso 0.25 d PD .
O2D O 0.2640(17) 0.7752(18) 0.1502(3) 0.025(2) Uiso 0.25 d PD .
Te2 Te 0.09996(5) 0.74867(5) 0.131066(7) 0.0281(2) Uani 1 d D .
F6 F -0.0768(9) 0.5596(8) 0.13354(13) 0.075(2) Uani 1 d . .
F7 F 0.1435(12) 0.6668(12) 0.1051(2) 0.114(4) Uani 1 d . .
F9 F 0.0405(11) 0.8263(13) 0.15505(15) 0.116(4) Uani 1 d . .
F10 F -0.0063(11) 0.8041(12) 0.1115(2) 0.110(3) Uani 1 d . .
F2 F -0.6596(5) 0.3280(5) 0.05046(7) 0.0327(9) Uani 1 d . .
F8 F 0.0646(9) 0.3329(10) 0.1256(2) 0.106(3) Uani 1 d . .
F4 F -0.2855(6) 0.5378(5) -0.01499(8) 0.0372(9) Uani 1 d . .

loop_
_atom_type_symbol
_atom_type_description
_atom_type_scat_dispersion_real
_atom_type_scat_dispersion_imag
_atom_type_scat_source
As As 0.0499 2.0058 'International Tables Vol C Tables 4.2.6.8 and 6.1.1.4'
Te Te -0.5308 1.6751 'International Tables Vol C Tables 4.2.6.8 and 6.1.1.4'
Cl Cl 0.1484 0.1585 'International Tables Vol C Tables 4.2.6.8 and 6.1.1.4'
O O 0.0106 0.0060 'International Tables Vol C Tables 4.2.6.8 and 6.1.1.4'
F F 0.0171 0.0103 'International Tables Vol C Tables 4.2.6.8 and 6.1.1.4'

loop_
_geom_angle_atom_site_label_1
_geom_angle_atom_site_label_2
_geom_angle_atom_site_label_3
_geom_angle
_geom_angle_site_symmetry_1
_geom_angle_site_symmetry_3
_geom_angle_publ_flag
Cl1 As1 Cl1 108.72(5) . 3_455 ?
Cl1 As1 Cl1 108.72(5) . 2_565 ?
Cl1 As1 Cl1 108.72(5) 3_455 2_565 ?
Cl1 As1 Cl2 110.21(5) . . ?
Cl1 As1 Cl2 110.21(5) 3_455 . ?
Cl1 As1 Cl2 110.21(5) 2_565 . ?
O1 As2 O1 91.4(2) 11 10 ?
O1 As2 O1 91.4(2) 11 12 ?
O1 As2 O1 91.4(2) 10 12 ?
O1 As2 O1 88.6(2) 11 . ?
O1 As2 O1 180.0 10 . ?
O1 As2 O1 88.6(2) 12 . ?
O1 As2 O1 180.0 11 2 ?
O1 As2 O1 88.6(2) 10 2 ?
O1 As2 O1 88.6(2) 12 2 ?
O1 As2 O1 91.4(2) . 2 ?
O1 As2 O1 88.6(2) 11 3 ?
O1 As2 O1 88.6(2) 10 3 ?
O1 As2 O1 180.0 12 3 ?
O1 As2 O1 91.4(2) . 3 ?
O1 As2 O1 91.4(2) 2 3 ?
As2 O1 Te1 138.3(2) . . ?
F1 Te1 F4 89.3(2) . 10_565 ?
F1 Te1 F2 175.9(2) . 1_655 ?
F4 Te1 F2 89.8(2) 10_565 1_655 ?
F1 Te1 F3 90.1(2) . . ?
F4 Te1 F3 175.1(2) 10_565 . ?
F2 Te1 F3 90.4(2) 1_655 . ?
F1 Te1 F5 87.3(2) . . ?
F4 Te1 F5 87.8(2) 10_565 . ?
F2 Te1 F5 88.6(2) 1_655 . ?
F3 Te1 F5 87.3(2) . . ?
F1 Te1 O1 96.5(2) . . ?
F4 Te1 O1 92.2(2) 10_565 . ?
F2 Te1 O1 87.6(2) 1_655 . ?
F3 Te1 O1 92.7(2) . . ?
F5 Te1 O1 176.2(2) . . ?
O2D As3 O2D 96.3(7) 13_565 14_455 ?
O2D As3 O2D 83.7(7) 13_565 3_565 ?
O2D As3 O2D 83.7(7) 14_455 3_565 ?
O2D As3 O2D 96.3(7) 13_565 15 ?
O2D As3 O2D 96.3(7) 14_455 15 ?
O2D As3 O2D 179.991(3) 3_565 15 ?
O2D As3 O2D 83.7(7) 13_565 2_665 ?
O2D As3 O2D 179.990(4) 14_455 2_665 ?
O2D As3 O2D 96.3(7) 3_565 2_665 ?
O2D As3 O2D 83.7(7) 15 2_665 ?
O2D As3 O2D 179.993(6) 13_565 . ?
O2D As3 O2D 83.7(7) 14_455 . ?
O2D As3 O2D 96.3(7) 3_565 . ?
O2D As3 O2D 83.7(7) 15 . ?
O2D As3 O2D 96.3(7) 2_665 . ?
O2D As3 O2C 31.3(7) 13_565 13_565 ?
O2D As3 O2C 66.6(8) 14_455 13_565 ?
O2D As3 O2C 90.0(8) 3_565 13_565 ?
O2D As3 O2C 89.9(8) 15 13_565 ?
O2D As3 O2C 113.4(8) 2_665 13_565 ?
O2D As3 O2C 148.7(8) . 13_565 ?
O2D As3 O2C 113.4(8) 13_565 3_565 ?
O2D As3 O2C 90.0(8) 14_455 3_565 ?
O2D As3 O2C 31.3(7) 3_565 3_565 ?
O2D As3 O2C 148.7(7) 15 3_565 ?
O2D As3 O2C 90.0(8) 2_665 3_565 ?
O2D As3 O2C 66.6(8) . 3_565 ?
O2C As3 O2C 120.5(8) 13_565 3_565 ?
O2D As3 O2C 89.9(7) 13_565 14_455 ?
O2D As3 O2C 31.3(7) 14_455 14_455 ?
O2D As3 O2C 113.4(8) 3_565 14_455 ?
O2D As3 O2C 66.5(8) 15 14_455 ?
O2D As3 O2C 148.7(8) 2_665 14_455 ?
O2D As3 O2C 90.0(8) . 14_455 ?
O2C As3 O2C 59.5(8) 13_565 14_455 ?
O2C As3 O2C 120.5(8) 3_565 14_455 ?
O2D As3 O2C 90.0(7) 13_565 2_665 ?
O2D As3 O2C 148.7(8) 14_455 2_665 ?
O2D As3 O2C 66.6(8) 3_565 2_665 ?
O2D As3 O2C 113.4(8) 15 2_665 ?
O2D As3 O2C 31.3(7) 2_665 2_665 ?
O2D As3 O2C 90.0(8) . 2_665 ?
O2C As3 O2C 120.5(8) 13_565 2_665 ?
O2C As3 O2C 59.5(8) 3_565 2_665 ?
O2C As3 O2C 179.993(5) 14_455 2_665 ?
O2D As3 O2C 66.6(8) 13_565 15 ?
O2D As3 O2C 89.9(8) 14_455 15 ?
O2D As3 O2C 148.7(7) 3_565 15 ?
O2D As3 O2C 31.3(7) 15 15 ?
O2D As3 O2C 90.0(8) 2_665 15 ?
O2D As3 O2C 113.4(8) . 15 ?
O2C As3 O2C 59.5(8) 13_565 15 ?
O2C As3 O2C 179.994(4) 3_565 15 ?
O2C As3 O2C 59.5(8) 14_455 15 ?
O2C As3 O2C 120.5(8) 2_665 15 ?
O2D As3 O2C 148.7(7) 13_565 . ?
O2D As3 O2C 113.4(8) 14_455 . ?
O2D As3 O2C 90.0(8) 3_565 . ?
O2D As3 O2C 90.1(8) 15 . ?
O2D As3 O2C 66.6(8) 2_665 . ?
O2D As3 O2C 31.3(7) . . ?
O2C As3 O2C 179.996(5) 13_565 . ?
O2C As3 O2C 59.5(8) 3_565 . ?
O2C As3 O2C 120.5(8) 14_455 . ?
O2C As3 O2C 59.5(8) 2_665 . ?
O2C As3 O2C 120.5(8) 15 . ?
O2B O2C O2D 89.7(19) . . ?
O2B O2C O2A 40.4(15) . . ?
O2D O2C O2A 49.3(14) . . ?
O2B O2C O2C 94.6(19) . 2_665 ?
O2D O2C O2C 132.1(10) . 2_665 ?
O2A O2C O2C 119.1(11) . 2_665 ?
O2B O2C O2C 138.2(9) . 3_565 ?
O2D O2C O2C 86.0(18) . 3_565 ?
O2A O2C O2C 120.8(11) . 3_565 ?
O2C O2C O2C 60.002(8) 2_665 3_565 ?
O2B O2C As3 78.6(9) . . ?
O2D O2C As3 74.2(7) . . ?
O2A O2C As3 70.2(6) . . ?
O2C O2C As3 60.2(4) 2_665 . ?
O2C O2C As3 60.2(4) 3_565 . ?
O2B O2C Te2 77.8(9) . . ?
O2D O2C Te2 74.3(7) . . ?
O2A O2C Te2 71.1(6) . . ?
O2C O2C Te2 153.0(14) 2_665 . ?
O2C O2C Te2 139.5(16) 3_565 . ?
As3 O2C Te2 140.4(9) . . ?
O2B O2A O2D 88.0(19) . . ?
O2B O2A O2C 37.3(14) . . ?
O2D O2A O2C 50.7(14) . . ?
O2B O2A O2D 100.7(16) . 15 ?
O2D O2A O2D 132.1(10) . 15 ?
O2C O2A O2D 122.8(11) . 15 ?
O2B O2A As3 77.3(9) . . ?
O2D O2A As3 74.2(8) . . ?
O2C O2A As3 69.7(6) . . ?
O2D O2A As3 62.4(5) 15 . ?
O2B O2A Te2 76.4(8) . . ?
O2D O2A Te2 74.1(7) . . ?
O2C O2A Te2 70.3(6) . . ?
O2D O2A Te2 153.8(10) 15 . ?
As3 O2A Te2 139.1(8) . . ?
O2C O2B O2A 102.3(22) . . ?
O2C O2B O2D 51.9(16) . . ?
O2A O2B O2D 50.4(15) . . ?
O2C O2B O2D 91.9(17) . 2_665 ?
O2A O2B O2D 129.5(11) . 2_665 ?
O2D O2B O2D 123.3(11) . 2_665 ?
O2C O2B As3 76.9(9) . . ?
O2A O2B As3 76.5(9) . . ?
O2D O2B As3 69.4(6) . . ?
O2D O2B As3 59.8(5) 2_665 . ?
O2C O2B Te2 78.4(9) . . ?
O2A O2B Te2 78.3(9) . . ?
O2D O2B Te2 70.4(6) . . ?
O2D O2B Te2 152.2(11) 2_665 . ?
As3 O2B Te2 139.7(9) . . ?
O2A O2D O2C 80.0(18) . . ?
O2A O2D O2B 41.6(13) . . ?
O2C O2D O2B 38.4(13) . . ?
O2A O2D O2A 95.0(11) . 14_455 ?
O2C O2D O2A 136.9(9) . 14_455 ?
O2B O2D O2A 123.6(11) . 14_455 ?
O2A O2D O2B 135.8(9) . 3_565 ?
O2C O2D O2B 87.5(15) . 3_565 ?
O2B O2D O2B 115.4(14) . 3_565 ?
O2A O2D O2B 66.5(10) 14_455 3_565 ?
O2A O2D As3 75.2(8) . . ?
O2C O2D As3 74.5(8) . . ?
O2B O2D As3 70.6(6) . . ?
O2A O2D As3 63.0(5) 14_455 . ?
O2B O2D As3 60.6(5) 3_565 . ?
O2A O2D Te2 76.4(8) . . ?
O2C O2D Te2 75.5(8) . . ?
O2B O2D Te2 70.9(6) . . ?
O2A O2D Te2 145.3(11) 14_455 . ?
O2B O2D Te2 140.6(11) 3_565 . ?
As3 O2D Te2 141.5(9) . . ?
F9 Te2 F10 87.0(5) . . ?
F9 Te2 F8 91.0(5) . 3_565 ?
F10 Te2 F8 88.2(4) . 3_565 ?
F9 Te2 F7 174.3(5) . . ?
F10 Te2 F7 87.8(6) . . ?
F8 Te2 F7 91.3(5) 3_565 . ?
F9 Te2 F6 91.9(4) . . ?
F10 Te2 F6 87.2(4) . . ?
F8 Te2 F6 174.4(4) 3_565 . ?
F7 Te2 F6 85.5(4) . . ?
F9 Te2 O2D 88.0(6) . . ?
F10 Te2 O2D 157.1(6) . . ?
F8 Te2 O2D 69.6(6) 3_565 . ?
F7 Te2 O2D 97.6(7) . . ?
F6 Te2 O2D 115.3(5) . . ?
F9 Te2 O2B 100.8(7) . . ?
F10 Te2 O2B 163.7(6) . . ?
F8 Te2 O2B 105.8(6) 3_565 . ?
F7 Te2 O2B 83.6(7) . . ?
F6 Te2 O2B 78.4(6) . . ?
O2D Te2 O2B 38.8(7) . . ?
F9 Te2 O2C 113.9(6) . . ?
F10 Te2 O2C 158.1(6) . . ?
F8 Te2 O2C 85.5(7) 3_565 . ?
F7 Te2 O2C 71.4(6) . . ?
F6 Te2 O2C 97.7(7) . . ?
O2D Te2 O2C 30.2(7) . . ?
O2B Te2 O2C 23.7(6) . . ?
F9 Te2 O2A 77.1(6) . . ?
F10 Te2 O2A 163.3(6) . . ?
F8 Te2 O2A 97.3(6) 3_565 . ?
F7 Te2 O2A 107.7(7) . . ?
F6 Te2 O2A 88.1(6) . . ?
O2D Te2 O2A 29.5(7) . . ?
O2B Te2 O2A 25.3(6) . . ?
O2C Te2 O2A 38.6(7) . . ?

loop_
_geom_bond_atom_site_label_1
_geom_bond_atom_site_label_2
_geom_bond_distance
_geom_bond_site_symmetry_2
_geom_bond_publ_flag
As1 Cl1 2.045(2) . ?
As1 Cl1 2.045(2) 3_455 ?
As1 Cl1 2.045(2) 2_565 ?
As1 Cl2 2.056(3) . ?
As2 O1 1.805(4) 11 ?
As2 O1 1.805(4) 10 ?
As2 O1 1.806(4) 12 ?
As2 O1 1.806(4) . ?
As2 O1 1.806(4) 2 ?
As2 O1 1.806(4) 3 ?
O1 Te1 1.844(4) . ?
Te1 F1 1.807(4) . ?
Te1 F4 1.815(4) 10_565 ?
Te1 F2 1.827(4) 1_655 ?
Te1 F3 1.828(4) . ?
Te1 F5 1.828(4) . ?
As3 O2D 1.782(12) 13_565 ?
As3 O2D 1.783(12) 14_455 ?
As3 O2D 1.782(12) 3_565 ?
As3 O2D 1.783(12) 15 ?
As3 O2D 1.782(12) 2_665 ?
As3 O2D 1.782(12) . ?
As3 O2C 1.785(11) 13_565 ?
As3 O2C 1.785(11) 3_565 ?
As3 O2C 1.785(11) 14_455 ?
As3 O2C 1.785(11) 2_665 ?
As3 O2C 1.785(11) 15 ?
As3 O2C 1.785(11) . ?
O2C O2B 0.76(2) . ?
O2C O2D 0.96(2) . ?
O2C O2A 1.23(2) . ?
O2C O2C 1.77(2) 2_665 ?
O2C O2C 1.77(2) 3_565 ?
O2C Te2 1.852(12) . ?
O2A O2B 0.81(2) . ?
O2A O2D 0.94(2) . ?
O2A O2D 1.64(2) 15 ?
O2A Te2 1.861(11) . ?
O2B O2D 1.22(2) . ?
O2B O2D 1.78(2) 2_665 ?
O2B Te2 1.848(11) . ?
O2D O2A 1.64(2) 14_455 ?
O2D O2B 1.78(2) 3_565 ?
O2D Te2 1.842(11) . ?
Te2 F9 1.773(7) . ?
Te2 F10 1.774(6) . ?
Te2 F8 1.785(7) 3_565 ?
Te2 F7 1.803(8) . ?
Te2 F6 1.815(6) . ?
F2 Te1 1.827(4) 1_455 ?
F8 Te2 1.785(7) 2_665 ?
F4 Te1 1.815(4) 10_565 ?
